data_1504863
loop_
_publ_author_name
'Kawasaki, Tsuneomi'
'Harada, Yuuki'
'Suzuki, Kenta'
'Tobita, Takayuki'
'Florini, Nicola'
'P\'alyi, Gyula'
'Soai, Kenso'

_publ_section_title
;
 Enantioselective synthesis utilizing enantiomorphous organic crystal of
 achiral benzils as a source of chirality in asymmetric autocatalysis.
;
_journal_issue 18
_journal_name_full 'Organic letters'
_journal_page_first 4085
_journal_page_last 4088
_journal_paper_doi 10.1021/ol801600y
_journal_volume 10
_journal_year 2008
_chemical_formula_sum 'C14 H8 Br2 O2'
_chemical_formula_weight 368.02
_chemical_name_systematic
; 
 ? 
;
_space_group_IT_number 18
_symmetry_cell_setting orthorhombic
_symmetry_space_group_name_Hall 'P 2 2ab'
_symmetry_space_group_name_H-M 'P 21 21 2'
_atom_sites_solution_hydrogens geom
_atom_sites_solution_primary direct
_atom_sites_solution_secondary difmap
_audit_creation_method SHELXL-97
_cell_angle_alpha 90.00
_cell_angle_beta 90.00
_cell_angle_gamma 90.00
_cell_formula_units_Z 2
_cell_length_a 5.9307(12)
_cell_length_b 26.138(6)
_cell_length_c 3.9251(8)
_cell_measurement_reflns_used 2046
_cell_measurement_temperature 100(2)
_cell_measurement_theta_max 27.80
_cell_measurement_theta_min 3.12
_cell_volume 608.5(2)
_computing_cell_refinement 'Bruker SMART'
_computing_data_collection 'Bruker SMART'
_computing_data_reduction 'Bruker SAINT'
_computing_molecular_graphics 'Bruker SHELXTL'
_computing_publication_material 'Bruker SHELXTL'
_computing_structure_refinement 'SHELXL-97 (Sheldrick, 1997)'
_computing_structure_solution 'SHELXS-97 (Sheldrick, 1990)'
_diffrn_ambient_temperature 100(2)
_diffrn_detector_area_resol_mean 8.366
_diffrn_measured_fraction_theta_full 0.963
_diffrn_measured_fraction_theta_max 0.963
_diffrn_measurement_device_type 'CCD area detector'
_diffrn_measurement_method 'phi and omega scans'
_diffrn_radiation_monochromator graphite
_diffrn_radiation_source 'fine-focus sealed tube'
_diffrn_radiation_type MoK\a
_diffrn_radiation_wavelength 0.71073
_diffrn_reflns_av_R_equivalents 0.0548
_diffrn_reflns_av_sigmaI/netI 0.0525
_diffrn_reflns_limit_h_max 7
_diffrn_reflns_limit_h_min -7
_diffrn_reflns_limit_k_max 18
_diffrn_reflns_limit_k_min -33
_diffrn_reflns_limit_l_max 5
_diffrn_reflns_limit_l_min -4
_diffrn_reflns_number 3486
_diffrn_reflns_theta_full 27.83
_diffrn_reflns_theta_max 27.83
_diffrn_reflns_theta_min 1.56
_exptl_absorpt_coefficient_mu 6.650
_exptl_absorpt_correction_T_max 0.6532
_exptl_absorpt_correction_T_min 0.1713
_exptl_absorpt_correction_type analytical
_exptl_absorpt_process_details analytical
_exptl_crystal_colour colorless
_exptl_crystal_density_diffrn 2.009
_exptl_crystal_density_method 'not measured'
_exptl_crystal_F_000 356
_exptl_crystal_size_max 0.41
_exptl_crystal_size_mid 0.10
_exptl_crystal_size_min 0.07
_refine_diff_density_max 2.398
_refine_diff_density_min -1.290
_refine_diff_density_rms 0.214
_refine_ls_abs_structure_details 'Flack H D (1983), Acta Cryst. A39, 876-881'
_refine_ls_abs_structure_Flack 0.03(4)
_refine_ls_extinction_method none
_refine_ls_goodness_of_fit_ref 1.178
_refine_ls_hydrogen_treatment constr
_refine_ls_matrix_type full
_refine_ls_number_parameters 82
_refine_ls_number_reflns 1352
_refine_ls_number_restraints 0
_refine_ls_restrained_S_all 1.178
_refine_ls_R_factor_all 0.0526
_refine_ls_R_factor_gt 0.0495
_refine_ls_shift/su_max 0.008
_refine_ls_shift/su_mean 0.001
_refine_ls_structure_factor_coef Fsqd
_refine_ls_weighting_details 'calc w=1/[\s^2^(Fo^2^)+(0.0789P)^2^+1.4842P] where P=(Fo^2^+2Fc^2^)/3'
_refine_ls_weighting_scheme calc
_refine_ls_wR_factor_gt 0.1377
_refine_ls_wR_factor_ref 0.1388
_reflns_number_gt 1265
_reflns_number_total 1352
_reflns_threshold_expression >2sigma(I)
_cod_data_source_file ol801600y_si_002.cif
_cod_data_source_block brbenzil
_cod_depositor_comments
;
The following automatic conversions were performed:

'_symmetry_cell_setting' value 'Orthorhombic' changed to
'orthorhombic' according to
/home/saulius/struct/CIF-dictionaries/cif_core.dic dictionary named
'cif_core.dic' version 2.4.1 from 2010-06-29.

Automatic conversion script
Id: cif_fix_values 1715 2011-07-08 13:25:40Z adriana 
;
_cod_original_cell_volume 608.4(2)
_cod_original_sg_symbol_H-M P2(1)2(1)2
_cod_database_code 1504863

loop_
_symmetry_equiv_pos_as_xyz
'x, y, z'
'-x, -y, z'
'-x+1/2, y+1/2, -z'
'x+1/2, -y+1/2, -z'

loop_
_atom_site_label
_atom_site_type_symbol
_atom_site_fract_x
_atom_site_fract_y
_atom_site_fract_z
_atom_site_U_iso_or_equiv
_atom_site_adp_type
_atom_site_occupancy
_atom_site_symmetry_multiplicity
_atom_site_calc_flag
_atom_site_refinement_flags
Br1 Br 0.47985(11) 0.79203(3) 0.90016(16) 0.0185(2) Uani 1 1 d .
O1 O 1.2296(9) 0.9665(2) 0.2383(14) 0.0205(12) Uani 1 1 d .
C1 C 1.0488(12) 0.9727(2) 0.384(2) 0.0173(14) Uani 1 1 d .
C5 C 0.6588(13) 0.8483(3) 0.7515(18) 0.0157(15) Uani 1 1 d .
C6 C 0.8676(12) 0.8385(3) 0.5925(19) 0.0161(14) Uani 1 1 d .
H6 H 0.9222 0.8046 0.5654 0.019 Uiso 1 1 calc R
C4 C 0.5800(12) 0.8971(3) 0.8013(18) 0.0150(14) Uani 1 1 d .
H4 H 0.4404 0.9027 0.9139 0.018 Uiso 1 1 calc R
C3 C 0.7067(13) 0.9381(3) 0.6850(19) 0.0163(15) Uani 1 1 d .
H3 H 0.6527 0.9720 0.7162 0.020 Uiso 1 1 calc R
C2 C 0.9149(11) 0.9299(3) 0.5211(17) 0.0129(14) Uani 1 1 d .
C7 C 0.9893(12) 0.8800(3) 0.4778(15) 0.0149(13) Uani 1 1 d .
H7 H 1.1289 0.8743 0.3654 0.018 Uiso 1 1 calc R

loop_
_atom_site_aniso_label
_atom_site_aniso_U_11
_atom_site_aniso_U_22
_atom_site_aniso_U_33
_atom_site_aniso_U_23
_atom_site_aniso_U_13
_atom_site_aniso_U_12
Br1 0.0170(3) 0.0221(4) 0.0164(3) 0.0017(3) 0.0013(3) -0.0043(3)
O1 0.020(3) 0.020(3) 0.022(3) -0.003(2) 0.006(2) 0.000(2)
C1 0.017(3) 0.019(4) 0.016(3) -0.003(3) -0.001(3) -0.002(3)
C5 0.018(4) 0.025(4) 0.004(3) 0.000(3) -0.002(3) -0.006(3)
C6 0.019(3) 0.019(3) 0.011(3) -0.002(3) -0.001(3) 0.000(3)
C4 0.013(3) 0.021(4) 0.011(3) 0.000(3) -0.001(2) -0.003(3)
C3 0.019(3) 0.016(4) 0.014(3) -0.002(3) -0.001(3) 0.005(3)
C2 0.013(3) 0.022(4) 0.003(3) 0.002(2) -0.003(2) 0.000(3)
C7 0.014(3) 0.024(3) 0.007(3) 0.001(2) -0.004(3) 0.004(3)

loop_
_atom_type_symbol
_atom_type_description
_atom_type_scat_dispersion_real
_atom_type_scat_dispersion_imag
_atom_type_scat_source
C C 0.0033 0.0016 'International Tables Vol C Tables 4.2.6.8 and 6.1.1.4'
H H 0.0000 0.0000 'International Tables Vol C Tables 4.2.6.8 and 6.1.1.4'
O O 0.0106 0.0060 'International Tables Vol C Tables 4.2.6.8 and 6.1.1.4'
Br Br -0.2901 2.4595 'International Tables Vol C Tables 4.2.6.8 and 6.1.1.4'

loop_
_geom_angle_atom_site_label_1
_geom_angle_atom_site_label_2
_geom_angle_atom_site_label_3
_geom_angle
_geom_angle_site_symmetry_3
O1 C1 C2 122.8(6) .
O1 C1 C1 116.8(7) 2_775
C2 C1 C1 120.0(7) 2_775
C4 C5 C6 122.1(7) .
C4 C5 Br1 119.0(6) .
C6 C5 Br1 118.9(6) .
C7 C6 C5 117.5(6) .
C7 C6 H6 121.3 .
C5 C6 H6 121.3 .
C5 C4 C3 119.1(7) .
C5 C4 H4 120.4 .
C3 C4 H4 120.4 .
C4 C3 C2 120.5(7) .
C4 C3 H3 119.8 .
C2 C3 H3 119.8 .
C7 C2 C3 118.6(7) .
C7 C2 C1 119.8(6) .
C3 C2 C1 121.6(7) .
C6 C7 C2 122.2(7) .
C6 C7 H7 118.9 .
C2 C7 H7 118.9 .

loop_
_geom_bond_atom_site_label_1
_geom_bond_atom_site_label_2
_geom_bond_distance
_geom_bond_site_symmetry_2
Br1 C5 1.906(7) .
O1 C1 1.225(9) .
C1 C2 1.474(10) .
C1 C1 1.541(13) 2_775
C5 C4 1.372(11) .
C5 C6 1.410(10) .
C6 C7 1.379(10) .
C6 H6 0.9500 .
C4 C3 1.386(10) .
C4 H4 0.9500 .
C3 C2 1.409(10) .
C3 H3 0.9500 .
C2 C7 1.387(9) .
C7 H7 0.9500 .
